data_1516243
loop_
_publ_author_name
'Zarkadis, Antonios K.'
'Georgakilas, Vassilios'
'Perdikomatis, Gerasimos P.'
'Trifonov, Anton'
'Gurzadyan, Gagik G.'
'Skoulika, Stavroula'
'Siskos, Michael G.'

_publ_section_title
;
 Triplet- vs. singlet-state imposed photochemistry. The role of
 substituent effects on the photo-Fries and photodissociation reaction of
 triphenylmethyl silanes.
;
_journal_issue 6
_journal_name_full
'Photochemical &amp; photobiological sciences : Official journal of the European Photochemistry Association and the European Society for Photobiology'
_journal_page_first 469
_journal_page_last 480
_journal_paper_doi 10.1039/b502089a
_journal_volume 4
_journal_year 2005
_chemical_formula_sum 'C22 H24 Si'
_chemical_formula_weight 316.50
_chemical_name_systematic
;
?
;
_space_group_IT_number 15
_symmetry_cell_setting monoclinic
_symmetry_space_group_name_Hall '-C 2yc'
_symmetry_space_group_name_H-M 'C 1 2/c 1'
_atom_sites_solution_hydrogens geom
_atom_sites_solution_primary direct
_atom_sites_solution_secondary difmap
_audit_creation_method SHELXL-97
_cell_angle_alpha 90.00
_cell_angle_beta 107.350(10)
_cell_angle_gamma 90.00
_cell_formula_units_Z 8
_cell_length_a 15.986(2)
_cell_length_b 12.9990(10)
_cell_length_c 18.745(2)
_cell_measurement_reflns_used 26
_cell_measurement_temperature 293(2)
_cell_measurement_theta_max 12
_cell_measurement_theta_min 9
_cell_volume 3718.0(7)
_computing_cell_refinement XSCANS
_computing_data_collection XSCANS
_computing_data_reduction XSCANS
_computing_molecular_graphics SCHAKAL97
_computing_structure_refinement 'SHELXL-97 (Sheldrick, 1997)'
_computing_structure_solution 'SHELXS-97 (Sheldrick, 1990)'
_diffrn_ambient_temperature 293(2)
_diffrn_measured_fraction_theta_full 0.475
_diffrn_measured_fraction_theta_max 0.475
_diffrn_measurement_device_type P4
_diffrn_measurement_method scintillation
_diffrn_radiation_monochromator graphite
_diffrn_radiation_source 'fine-focus sealed tube'
_diffrn_radiation_type MoK\a
_diffrn_radiation_wavelength 0.71073
_diffrn_reflns_av_R_equivalents 0.0178
_diffrn_reflns_av_sigmaI/netI 0.0470
_diffrn_reflns_limit_h_max 18
_diffrn_reflns_limit_h_min 0
_diffrn_reflns_limit_k_max 15
_diffrn_reflns_limit_k_min 0
_diffrn_reflns_limit_l_max 21
_diffrn_reflns_limit_l_min -22
_diffrn_reflns_number 3395
_diffrn_reflns_theta_full 25.00
_diffrn_reflns_theta_max 25.00
_diffrn_reflns_theta_min 2.06
_diffrn_standards_interval_count 100
_diffrn_standards_number 2
_exptl_absorpt_coefficient_mu 0.124
_exptl_absorpt_correction_type none
_exptl_crystal_colour colorless
_exptl_crystal_density_diffrn 1.131
_exptl_crystal_density_method 'not measured'
_exptl_crystal_description prismatic
_exptl_crystal_F_000 1360
_exptl_crystal_size_max 0.15
_exptl_crystal_size_mid 0.12
_exptl_crystal_size_min 0.10
_refine_diff_density_max 0.219
_refine_diff_density_min -0.196
_refine_diff_density_rms 0.037
_refine_ls_extinction_method none
_refine_ls_goodness_of_fit_ref 0.992
_refine_ls_hydrogen_treatment mixed
_refine_ls_matrix_type full
_refine_ls_number_parameters 304
_refine_ls_number_reflns 3269
_refine_ls_number_restraints 0
_refine_ls_restrained_S_all 0.992
_refine_ls_R_factor_all 0.0817
_refine_ls_R_factor_gt 0.0490
_refine_ls_shift/su_max 0.066
_refine_ls_shift/su_mean 0.013
_refine_ls_structure_factor_coef Fsqd
_refine_ls_weighting_details 'w=1/[\s^2^(Fo^2^)+(0.0678P)^2^+1.3405P] where P=(Fo^2^+2Fc^2^)/3'
_refine_ls_weighting_scheme calc
_refine_ls_wR_factor_gt 0.1170
_refine_ls_wR_factor_ref 0.1355
_reflns_number_gt 2248
_reflns_number_total 3269
_reflns_threshold_expression >2sigma(I)
_cod_data_source_file b502089a.txt
_cod_data_source_block orsi2
_cod_depositor_comments
;
The following automatic conversions were performed:

'_symmetry_cell_setting' value 'Monoclinic' changed to 'monoclinic'
according to
/usr/data/users/saulius/automatic-downloads/retrospective/RSC/lib/dictionaries/cif_core.dic
dictionary named 'cif_core.dic' version 2.4.2 from 2011-04-26.

Automatic conversion script
Id: cif_fix_values 2281 2013-09-26 08:29:07Z andrius 

The following automatic conversions were performed:

'_refine_ls_weighting_scheme' value 'calc
w=1/[\s^2^(Fo^2^)+(0.0678P)^2^+1.3405P] where P=(Fo^2^+2Fc^2^)/3' was
changed to 'calc'. New tag '_refine_ls_weighting_details' was
created. The value of the new tag was set to
'w=1/[\s^2^(Fo^2^)+(0.0678P)^2^+1.3405P] where P=(Fo^2^+2Fc^2^)/3'.

Automatic conversion script
Id: cif_fix_values 3143 2015-03-26 13:38:13Z robertas 
;
_cod_original_sg_symbol_H-M C2/c
_cod_database_code 1516243

loop_
_symmetry_equiv_pos_as_xyz
'x, y, z'
'-x, y, -z+1/2'
'x+1/2, y+1/2, z'
'-x+1/2, y+1/2, -z+1/2'
'-x, -y, -z'
'x, -y, z-1/2'
'-x+1/2, -y+1/2, -z'
'x+1/2, -y+1/2, z-1/2'

loop_
_atom_site_label
_atom_site_type_symbol
_atom_site_fract_x
_atom_site_fract_y
_atom_site_fract_z
_atom_site_U_iso_or_equiv
_atom_site_adp_type
_atom_site_occupancy
_atom_site_calc_flag
Si Si 0.16769(4) 0.98301(6) 0.39373(4) 0.0508(2) Uani 1 d
C1 C 0.29507(14) 0.99788(16) 0.43736(12) 0.0385(5) Uani 1 d
C2 C 0.32015(15) 1.00470(17) 0.52296(12) 0.0422(6) Uani 1 d
C3 C 0.38276(17) 1.0731(2) 0.56302(14) 0.0517(6) Uani 1 d
C4 C 0.4100(2) 1.0737(3) 0.64052(16) 0.0661(8) Uani 1 d
C5 C 0.3748(2) 1.0069(3) 0.67944(18) 0.0710(9) Uani 1 d
C6 C 0.3117(2) 0.9394(2) 0.64157(17) 0.0672(8) Uani 1 d
C7 C 0.28451(19) 0.9379(2) 0.56409(15) 0.0546(7) Uani 1 d
C8 C 0.1061(3) 1.0478(4) 0.4515(3) 0.0843(11) Uani 1 d
C9 C 0.1311(3) 1.0408(3) 0.2978(2) 0.0753(10) Uani 1 d
C10 C 0.1343(3) 0.8450(3) 0.3849(3) 0.0758(10) Uani 1 d
C22 C 0.32378(15) 1.09593(17) 0.40555(12) 0.0406(5) Uani 1 d
C23 C 0.39253(17) 1.0978(2) 0.37475(14) 0.0494(6) Uani 1 d
C24 C 0.4172(2) 1.1882(3) 0.34746(17) 0.0673(8) Uani 1 d
C25 C 0.3746(2) 1.2782(2) 0.35093(18) 0.0727(9) Uani 1 d
C26 C 0.3072(2) 1.2791(2) 0.38198(19) 0.0693(9) Uani 1 d
C27 C 0.28249(18) 1.1894(2) 0.40932(16) 0.0558(7) Uani 1 d
C32 C 0.33679(14) 0.90148(17) 0.41407(12) 0.0386(5) Uani 1 d
C33 C 0.39635(16) 0.84024(19) 0.46487(14) 0.0463(6) Uani 1 d
C34 C 0.43142(19) 0.7533(2) 0.44169(17) 0.0574(7) Uani 1 d
C35 C 0.4087(2) 0.7257(2) 0.36819(17) 0.0626(8) Uani 1 d
C36 C 0.3510(2) 0.7870(2) 0.31681(17) 0.0622(8) Uani 1 d
C37 C 0.31573(18) 0.8729(2) 0.33910(14) 0.0522(6) Uani 1 d
H1 H 0.4235(17) 1.039(2) 0.3719(14) 0.054(7) Uiso 1 d
H2 H 0.4049(17) 1.120(2) 0.5368(14) 0.057(8) Uiso 1 d
H3 H 0.4128(16) 0.8556(19) 0.5141(14) 0.050(7) Uiso 1 d
H4 H 0.2765(17) 0.9115(19) 0.3021(14) 0.053(7) Uiso 1 d
H5 H 0.2412(17) 0.8904(19) 0.5387(13) 0.051(7) Uiso 1 d
H6 H 0.2873(18) 0.895(2) 0.6666(15) 0.060(8) Uiso 1 d
H7 H 0.048(3) 1.034(2) 0.4282(18) 0.087(10) Uiso 1 d
H8 H 0.389(2) 1.009(2) 0.7315(19) 0.088(10) Uiso 1 d
H9 H 0.4366(19) 0.670(2) 0.3516(16) 0.077(9) Uiso 1 d
H10 H 0.4720(18) 0.714(2) 0.4760(14) 0.063(8) Uiso 1 d
H11 H 0.389(2) 1.337(2) 0.3310(16) 0.076(9) Uiso 1 d
H12 H 0.2358(18) 1.191(2) 0.4308(15) 0.062(8) Uiso 1 d
H13 H 0.3364(18) 0.766(2) 0.2690(16) 0.068(9) Uiso 1 d
H14 H 0.4624(19) 1.184(2) 0.3272(16) 0.072(9) Uiso 1 d
H15 H 0.4526(19) 1.123(2) 0.6663(16) 0.074(9) Uiso 1 d
H16 H 0.112(2) 1.118(3) 0.453(2) 0.106(14) Uiso 1 d
H17 H 0.150(3) 0.815(3) 0.348(2) 0.122(17) Uiso 1 d
H18 H 0.122(3) 1.011(3) 0.498(3) 0.141(19) Uiso 1 d
H19 H 0.279(2) 1.337(2) 0.3862(16) 0.075(9) Uiso 1 d
H21 H 0.158(3) 0.809(3) 0.431(2) 0.120(15) Uiso 1 d
H22 H 0.077(3) 0.834(3) 0.375(2) 0.122(15) Uiso 1 d
H23 H 0.168(3) 1.031(3) 0.270(2) 0.135(18) Uiso 1 d
H24 H 0.114(3) 1.107(4) 0.303(3) 0.150(19) Uiso 1 d
H25 H 0.083(4) 1.009(4) 0.270(3) 0.17(2) Uiso 1 d

loop_
_atom_site_aniso_label
_atom_site_aniso_U_11
_atom_site_aniso_U_22
_atom_site_aniso_U_33
_atom_site_aniso_U_23
_atom_site_aniso_U_13
_atom_site_aniso_U_12
Si 0.0381(4) 0.0489(4) 0.0624(5) 0.0041(3) 0.0105(3) 0.0008(3)
C1 0.0389(11) 0.0353(12) 0.0410(12) 0.0020(9) 0.0118(9) 0.0020(9)
C2 0.0428(12) 0.0448(13) 0.0413(13) 0.0039(10) 0.0162(10) 0.0099(10)
C3 0.0495(15) 0.0605(17) 0.0451(15) -0.0021(13) 0.0141(12) 0.0002(12)
C4 0.0646(18) 0.083(2) 0.0450(16) -0.0108(15) 0.0084(14) -0.0009(16)
C5 0.087(2) 0.086(2) 0.0414(16) -0.0008(16) 0.0215(16) 0.0158(19)
C6 0.091(2) 0.0638(19) 0.0584(18) 0.0155(16) 0.0396(18) 0.0104(17)
C7 0.0644(17) 0.0492(15) 0.0539(16) 0.0028(13) 0.0234(14) 0.0029(13)
C8 0.052(2) 0.095(3) 0.111(3) -0.003(3) 0.031(2) 0.018(2)
C9 0.059(2) 0.078(2) 0.073(2) 0.0142(18) -0.0062(18) -0.0006(18)
C10 0.065(2) 0.066(2) 0.095(3) 0.001(2) 0.022(2) -0.0219(17)
C22 0.0407(13) 0.0408(13) 0.0372(12) 0.0007(10) 0.0065(10) -0.0015(10)
C23 0.0535(15) 0.0457(15) 0.0491(14) 0.0009(12) 0.0156(12) -0.0042(12)
C24 0.072(2) 0.072(2) 0.0625(19) 0.0049(15) 0.0261(16) -0.0208(17)
C25 0.087(2) 0.0523(19) 0.068(2) 0.0154(15) 0.0076(17) -0.0220(17)
C26 0.074(2) 0.0390(16) 0.084(2) 0.0076(14) 0.0070(18) 0.0014(15)
C27 0.0542(16) 0.0432(15) 0.0666(18) 0.0018(13) 0.0128(14) 0.0036(12)
C32 0.0361(12) 0.0374(12) 0.0423(13) 0.0025(10) 0.0117(10) -0.0003(9)
C33 0.0485(14) 0.0479(14) 0.0422(14) 0.0016(11) 0.0128(11) 0.0076(11)
C34 0.0602(17) 0.0521(16) 0.0597(18) 0.0074(13) 0.0177(14) 0.0189(13)
C35 0.0717(19) 0.0498(16) 0.070(2) -0.0075(14) 0.0264(16) 0.0144(14)
C36 0.0733(19) 0.0645(18) 0.0473(16) -0.0155(14) 0.0158(15) 0.0078(15)
C37 0.0574(16) 0.0502(15) 0.0441(14) 0.0004(12) 0.0077(12) 0.0102(13)

loop_
_atom_type_symbol
_atom_type_description
_atom_type_scat_dispersion_real
_atom_type_scat_dispersion_imag
_atom_type_scat_source
C C 0.0033 0.0016 'International Tables Vol C Tables 4.2.6.8 and 6.1.1.4'
H H 0.0000 0.0000 'International Tables Vol C Tables 4.2.6.8 and 6.1.1.4'
Si Si 0.0817 0.0704 'International Tables Vol C Tables 4.2.6.8 and 6.1.1.4'

loop_
_geom_angle_atom_site_label_1
_geom_angle_atom_site_label_2
_geom_angle_atom_site_label_3
_geom_angle
C10 Si C8 107.4(2)
C10 Si C9 107.5(2)
C8 Si C9 107.9(2)
C10 Si C1 111.45(15)
C8 Si C1 112.00(16)
C9 Si C1 110.40(15)
C22 C1 C2 110.05(18)
C22 C1 C32 111.11(17)
C2 C1 C32 110.02(17)
C22 C1 Si 108.24(14)
C2 C1 Si 110.84(14)
C32 C1 Si 106.51(14)
C3 C2 C7 116.8(2)
C3 C2 C1 121.7(2)
C7 C2 C1 121.4(2)
C2 C3 C4 121.6(3)
C2 C3 H2 117.9(16)
C4 C3 H2 120.5(16)
C5 C4 C3 120.5(3)
C5 C4 H15 120.3(17)
C3 C4 H15 119.2(17)
C4 C5 C6 119.4(3)
C4 C5 H8 122(2)
C6 C5 H8 118(2)
C5 C6 C7 120.4(3)
C5 C6 H6 120.3(17)
C7 C6 H6 119.3(18)
C6 C7 C2 121.3(3)
C6 C7 H5 119.5(15)
C2 C7 H5 119.3(15)
Si C8 H7 106(2)
Si C8 H16 113(2)
H7 C8 H16 107(3)
Si C8 H18 105(3)
H7 C8 H18 107(3)
H16 C8 H18 118(4)
Si C9 H23 115(3)
Si C9 H24 107(3)
H23 C9 H24 117(4)
Si C9 H25 110(3)
H23 C9 H25 102(4)
H24 C9 H25 105(4)
Si C10 H17 110(3)
Si C10 H21 111(2)
H17 C10 H21 111(4)
Si C10 H22 115(3)
H17 C10 H22 107(4)
H21 C10 H22 102(3)
C23 C22 C27 116.9(2)
C23 C22 C1 122.9(2)
C27 C22 C1 120.2(2)
C24 C23 C22 121.2(3)
C24 C23 H1 117.6(16)
C22 C23 H1 121.2(16)
C25 C24 C23 120.5(3)
C25 C24 H14 122.4(19)
C23 C24 H14 117.1(19)
C24 C25 C26 119.7(3)
C24 C25 H11 120.4(19)
C26 C25 H11 119.8(19)
C25 C26 C27 120.0(3)
C25 C26 H19 122.2(19)
C27 C26 H19 118(2)
C26 C27 C22 121.7(3)
C26 C27 H12 119.1(17)
C22 C27 H12 119.2(17)
C33 C32 C37 116.8(2)
C33 C32 C1 122.7(2)
C37 C32 C1 120.5(2)
C32 C33 C34 120.9(2)
C32 C33 H3 120.5(16)
C34 C33 H3 118.6(16)
C35 C34 C33 121.3(3)
C35 C34 H10 118.6(16)
C33 C34 H10 120.0(17)
C34 C35 C36 118.5(3)
C34 C35 H9 121.4(18)
C36 C35 H9 119.8(18)
C35 C36 C37 120.7(3)
C35 C36 H13 116.6(18)
C37 C36 H13 122.6(18)
C36 C37 C32 121.8(2)
C36 C37 H4 117.3(15)
C32 C37 H4 120.9(15)

loop_
_geom_bond_atom_site_label_1
_geom_bond_atom_site_label_2
_geom_bond_distance
Si C10 1.865(3)
Si C8 1.867(4)
Si C9 1.873(4)
Si C1 1.965(2)
C1 C22 1.534(3)
C1 C2 1.536(3)
C1 C32 1.542(3)
C2 C3 1.381(3)
C2 C7 1.391(3)
C3 C4 1.387(4)
C3 H2 0.92(3)
C4 C5 1.360(4)
C4 H15 0.95(3)
C5 C6 1.365(5)
C5 H8 0.93(3)
C6 C7 1.387(4)
C6 H6 0.90(3)
C7 H5 0.94(3)
C8 H7 0.92(4)
C8 H16 0.92(4)
C8 H18 0.95(4)
C9 H23 0.90(4)
C9 H24 0.92(5)
C9 H25 0.89(6)
C10 H17 0.89(4)
C10 H21 0.96(4)
C10 H22 0.90(4)
C22 C23 1.386(3)
C22 C27 1.395(3)
C23 C24 1.385(4)
C23 H1 0.92(3)
C24 C25 1.366(5)
C24 H14 0.91(3)
C25 C26 1.368(5)
C25 H11 0.91(3)
C26 C27 1.378(4)
C26 H19 0.90(3)
C27 H12 0.95(3)
C32 C33 1.381(3)
C32 C37 1.394(3)
C33 C34 1.388(4)
C33 H3 0.90(2)
C34 C35 1.364(4)
C34 H10 0.92(3)
C35 C36 1.373(4)
C35 H9 0.95(3)
C36 C37 1.371(4)
C36 H13 0.90(3)
C37 H4 0.93(3)

loop_
_geom_torsion_atom_site_label_1
_geom_torsion_atom_site_label_2
_geom_torsion_atom_site_label_3
_geom_torsion_atom_site_label_4
_geom_torsion
C10 Si C1 C22 149.4(2)
C8 Si C1 C22 -90.3(2)
C9 Si C1 C22 30.0(2)
C10 Si C1 C2 -89.8(2)
C8 Si C1 C2 30.5(2)
C9 Si C1 C2 150.8(2)
C10 Si C1 C32 29.9(2)
C8 Si C1 C32 150.2(2)
C9 Si C1 C32 -89.5(2)
C22 C1 C2 C3 -18.8(3)
C32 C1 C2 C3 103.9(2)
Si C1 C2 C3 -138.5(2)
C22 C1 C2 C7 165.0(2)
C32 C1 C2 C7 -72.2(3)
Si C1 C2 C7 45.3(3)
C7 C2 C3 C4 1.2(4)
C1 C2 C3 C4 -175.1(2)
C2 C3 C4 C5 -0.5(4)
C3 C4 C5 C6 -0.5(5)
C4 C5 C6 C7 0.9(5)
C5 C6 C7 C2 -0.2(4)
C3 C2 C7 C6 -0.8(4)
C1 C2 C7 C6 175.5(2)
C2 C1 C22 C23 108.9(2)
C32 C1 C22 C23 -13.2(3)
Si C1 C22 C23 -129.8(2)
C2 C1 C22 C27 -68.6(3)
C32 C1 C22 C27 169.3(2)
Si C1 C22 C27 52.6(2)
C27 C22 C23 C24 -1.5(4)
C1 C22 C23 C24 -179.2(2)
C22 C23 C24 C25 0.6(4)
C23 C24 C25 C26 0.4(5)
C24 C25 C26 C27 -0.3(5)
C25 C26 C27 C22 -0.8(5)
C23 C22 C27 C26 1.6(4)
C1 C22 C27 C26 179.3(2)
C22 C1 C32 C33 114.7(2)
C2 C1 C32 C33 -7.5(3)
Si C1 C32 C33 -127.6(2)
C22 C1 C32 C37 -64.8(3)
C2 C1 C32 C37 173.1(2)
Si C1 C32 C37 52.9(2)
C37 C32 C33 C34 -1.4(4)
C1 C32 C33 C34 179.1(2)
C32 C33 C34 C35 0.4(4)
C33 C34 C35 C36 1.0(4)
C34 C35 C36 C37 -1.2(5)
C35 C36 C37 C32 0.1(4)
C33 C32 C37 C36 1.2(4)
C1 C32 C37 C36 -179.3(2)
